data_4503280
loop_
_publ_author_name
'Li, Shun-Li'
'Lan, Ya-Qian'
'Ma, Jian-Fang'
'Yang, Jin'
'Wei, Guo-Hua'
'Zhang, Lai-Ping'
'Su, Zhong-Min'

_publ_section_title
;
 Structures and Luminescent Properties of Seven Coordination Polymers of
 Zinc(II) and Cadmium(II) with 3,3&#x2032;,4,4&#x2032;-Benzophenone
 Tetracarboxylate Anion and Bis(imidazole)
;
_journal_issue 2
_journal_name_full 'Crystal Growth &amp; Design'
_journal_page_first 675
_journal_paper_doi 10.1021/cg7009385
_journal_volume 8
_journal_year 2008
_chemical_formula_moiety 'C65 H46 Cd2 N12 O9, 2(H2 O)'
_chemical_formula_sum 'C32.5 H25 Cd N6 O5.5'
_chemical_formula_weight 699.99
_chemical_name_systematic
;
 ?
;
_space_group_IT_number 15
_symmetry_cell_setting monoclinic
_symmetry_space_group_name_Hall '-C 2yc'
_symmetry_space_group_name_H-M 'C 1 2/c 1'
_atom_sites_solution_hydrogens geom
_atom_sites_solution_primary direct
_atom_sites_solution_secondary difmap
_audit_creation_method SHELXL-97
_cell_angle_alpha 90.00
_cell_angle_beta 119.2840(10)
_cell_angle_gamma 90.00
_cell_formula_units_Z 8
_cell_length_a 26.0950(14)
_cell_length_b 10.8960(6)
_cell_length_c 23.9680(13)
_cell_measurement_reflns_used 16532
_cell_measurement_temperature 293(2)
_cell_measurement_theta_max 28.30
_cell_measurement_theta_min 1.79
_cell_volume 5944.0(6)
_computing_cell_refinement 'SMART (Bruker, 1997)'
_computing_data_collection 'SMART (Bruker, 1997)'
_computing_data_reduction SAINT
_computing_molecular_graphics 'SHELXTL-PLUS (Sheldrick, 1990)'
_computing_publication_material SHELXL-97
_computing_structure_refinement 'SHELXL-97 (Sheldrick, 1997)'
_computing_structure_solution 'SHELXS-97(Sheldrick, 1997)'
_diffrn_ambient_temperature 293(2)
_diffrn_measured_fraction_theta_full 0.999
_diffrn_measured_fraction_theta_max 0.951
_diffrn_measurement_device_type 'Bruker APEX CCD area-detector'
_diffrn_measurement_method '\w scans'
_diffrn_radiation_monochromator graphite
_diffrn_radiation_source 'fine-focus sealed tube'
_diffrn_radiation_type MoK\a
_diffrn_radiation_wavelength 0.71069
_diffrn_reflns_av_R_equivalents 0.0627
_diffrn_reflns_av_sigmaI/netI 0.0948
_diffrn_reflns_limit_h_max 33
_diffrn_reflns_limit_h_min -24
_diffrn_reflns_limit_k_max 14
_diffrn_reflns_limit_k_min -14
_diffrn_reflns_limit_l_max 31
_diffrn_reflns_limit_l_min -30
_diffrn_reflns_number 18139
_diffrn_reflns_theta_full 25.00
_diffrn_reflns_theta_max 28.30
_diffrn_reflns_theta_min 1.79
_diffrn_standards_number 0
_exptl_absorpt_coefficient_mu 0.789
_exptl_absorpt_correction_T_max 0.834
_exptl_absorpt_correction_T_min 0.815
_exptl_absorpt_correction_type multi-scan
_exptl_absorpt_process_details 'SADABS(Sheldrick, 1996)'
_exptl_crystal_colour colorless
_exptl_crystal_density_diffrn 1.564
_exptl_crystal_density_method 'not measured'
_exptl_crystal_description block
_exptl_crystal_F_000 2832
_exptl_crystal_size_max 0.26
_exptl_crystal_size_mid 0.24
_exptl_crystal_size_min 0.23
_refine_diff_density_max 0.744
_refine_diff_density_min -0.654
_refine_diff_density_rms 0.093
_refine_ls_extinction_method none
_refine_ls_goodness_of_fit_ref 0.995
_refine_ls_hydrogen_treatment mixed
_refine_ls_matrix_type full
_refine_ls_number_parameters 413
_refine_ls_number_reflns 7032
_refine_ls_number_restraints 3
_refine_ls_restrained_S_all 0.995
_refine_ls_R_factor_all 0.1021
_refine_ls_R_factor_gt 0.0447
_refine_ls_shift/su_max 0.002
_refine_ls_shift/su_mean 0.000
_refine_ls_structure_factor_coef Fsqd
_refine_ls_weighting_details 'calc w=1/[\s^2^(Fo^2^)+(0.0350P)^2^+0.0000P] where P=(Fo^2^+2Fc^2^)/3'
_refine_ls_weighting_scheme calc
_refine_ls_wR_factor_gt 0.0836
_refine_ls_wR_factor_ref 0.0947
_reflns_number_gt 3857
_reflns_number_total 7032
_reflns_threshold_expression >2sigma(I)
_cod_data_source_file cg7009385-file001.cif
_cod_data_source_block 7
_cod_depositor_comments
;
The following automatic conversions were performed:

'_symmetry_cell_setting' value 'Monoclinic' changed to 'monoclinic'
according to /home/saulius/struct/CIF-dictionaries/cif_core.dic
dictionary named 'cif_core.dic' version 2.4.1 from 2010-06-29.

Automatic conversion script
Id: cif_fix_values 1715 2011-07-08 13:25:40Z adriana 
;
_cod_original_cell_volume 5943.9(6)
_cod_original_sg_symbol_Hall '-C 2yc '
_cod_original_sg_symbol_H-M C2/c
_cod_original_formula_sum 'C32.50 H25 Cd N6 O5.50'
_cod_database_code 4503280

loop_
_symmetry_equiv_pos_as_xyz
'x, y, z'
'-x, y, -z+1/2'
'x+1/2, y+1/2, z'
'-x+1/2, y+1/2, -z+1/2'
'-x, -y, -z'
'x, -y, z-1/2'
'-x+1/2, -y+1/2, -z'
'x+1/2, -y+1/2, z-1/2'

loop_
_atom_site_label
_atom_site_type_symbol
_atom_site_fract_x
_atom_site_fract_y
_atom_site_fract_z
_atom_site_U_iso_or_equiv
_atom_site_adp_type
_atom_site_occupancy
_atom_site_symmetry_multiplicity
_atom_site_calc_flag
_atom_site_refinement_flags
Cd1 Cd 0.184529(12) 0.22511(2) 0.639857(13) 0.03478(10) Uani 1 1 d .
C1 C 0.1651(2) 0.0153(4) 0.5267(2) 0.0636(14) Uani 1 1 d .
H1 H 0.1623 -0.0380 0.5554 0.076 Uiso 1 1 calc R
C2 C 0.1688(3) -0.0333(4) 0.4756(2) 0.0766(16) Uani 1 1 d .
H2 H 0.1671 -0.1177 0.4692 0.092 Uiso 1 1 calc R
C3 C 0.1751(2) 0.0446(4) 0.4344(2) 0.0622(13) Uani 1 1 d .
H3 H 0.1785 0.0136 0.4002 0.075 Uiso 1 1 calc R
C4 C 0.17627(18) 0.1687(4) 0.44428(18) 0.0457(11) Uani 1 1 d .
H4 H 0.1809 0.2230 0.4171 0.055 Uiso 1 1 calc R
C5 C 0.17042(16) 0.2123(3) 0.49510(17) 0.0349(9) Uani 1 1 d .
C6 C 0.17250(17) 0.3415(4) 0.51293(17) 0.0362(9) Uani 1 1 d .
C7 C 0.18700(19) 0.4993(4) 0.5732(2) 0.0506(11) Uani 1 1 d .
H7 H 0.1957 0.5471 0.6089 0.061 Uiso 1 1 calc R
C8 C 0.17418(19) 0.5425(4) 0.5150(2) 0.0504(12) Uani 1 1 d .
H8 H 0.1721 0.6246 0.5034 0.061 Uiso 1 1 calc R
C9 C 0.14479(17) 0.4465(3) 0.40721(17) 0.0424(10) Uani 1 1 d .
H9A H 0.1152 0.3836 0.3859 0.051 Uiso 1 1 calc R
H9B H 0.1776 0.4282 0.4003 0.051 Uiso 1 1 calc R
C10 C 0.11934(18) 0.5698(3) 0.37787(17) 0.0381(10) Uani 1 1 d .
C11 C 0.15305(19) 0.6462(4) 0.36260(19) 0.0506(11) Uani 1 1 d .
H11 H 0.1903 0.6209 0.3714 0.061 Uiso 1 1 calc R
C12 C 0.1322(2) 0.7597(4) 0.3344(2) 0.0555(12) Uani 1 1 d .
H12 H 0.1549 0.8108 0.3242 0.067 Uiso 1 1 calc R
C13 C 0.0774(2) 0.7945(4) 0.3221(2) 0.0618(13) Uani 1 1 d .
H13 H 0.0627 0.8702 0.3031 0.074 Uiso 1 1 calc R
C14 C 0.04348(19) 0.7197(4) 0.33719(19) 0.0517(11) Uani 1 1 d .
H14 H 0.0063 0.7459 0.3282 0.062 Uiso 1 1 calc R
C15 C 0.06356(17) 0.6062(3) 0.36557(18) 0.0377(9) Uani 1 1 d .
C16 C 0.02709(17) 0.5234(4) 0.3823(2) 0.0453(10) Uani 1 1 d .
H16A H 0.0244 0.4436 0.3630 0.054 Uiso 1 1 calc R
H16B H 0.0471 0.5122 0.4283 0.054 Uiso 1 1 calc R
C17 C -0.0792(2) 0.5409(4) 0.3030(2) 0.0584(13) Uani 1 1 d .
H17 H -0.0788 0.4904 0.2719 0.070 Uiso 1 1 calc R
C18 C -0.12578(19) 0.6009(4) 0.2990(2) 0.0543(12) Uani 1 1 d .
H18 H -0.1636 0.5972 0.2642 0.065 Uiso 1 1 calc R
C19 C -0.05258(17) 0.6465(4) 0.39082(18) 0.0395(10) Uani 1 1 d .
C20 C -0.01703(19) 0.6994(4) 0.4544(2) 0.0504(12) Uani 1 1 d .
N6 N 0.0320(2) 0.6495(7) 0.4923(3) 0.174(3) Uani 1 1 d .
C22 C 0.0652(3) 0.6993(9) 0.5504(4) 0.217(6) Uani 1 1 d .
H22 H 0.1024 0.6660 0.5755 0.260 Uiso 1 1 calc R
C23 C 0.0509(3) 0.7861(7) 0.5739(3) 0.142(3) Uani 1 1 d .
H23 H 0.0743 0.8105 0.6162 0.170 Uiso 1 1 calc R
C24 C 0.0007(4) 0.8414(9) 0.5355(4) 0.224(6) Uani 1 1 d .
H24 H -0.0112 0.9096 0.5495 0.269 Uiso 1 1 calc R
C25 C 0.16637(17) 0.0440(3) 0.7129(2) 0.0393(10) Uani 1 1 d .
C26 C 0.20386(16) -0.2006(3) 0.79024(18) 0.0350(9) Uani 1 1 d .
C27 C 0.12584(16) -0.0412(3) 0.72384(17) 0.0297(8) Uani 1 1 d .
C28 C 0.14186(15) -0.1504(3) 0.75845(16) 0.0272(8) Uani 1 1 d .
C29 C 0.10008(15) -0.2161(3) 0.76424(16) 0.0308(8) Uani 1 1 d .
H29 H 0.1107 -0.2904 0.7861 0.037 Uiso 1 1 calc R
C30 C 0.04268(15) -0.1766(3) 0.73897(17) 0.0315(9) Uani 1 1 d .
C31 C 0.02698(17) -0.0680(3) 0.70404(18) 0.0393(10) Uani 1 1 d .
H31 H -0.0114 -0.0392 0.6862 0.047 Uiso 1 1 calc R
C32 C 0.06765(16) -0.0035(3) 0.69576(18) 0.0372(9) Uani 1 1 d .
H32 H 0.0561 0.0672 0.6708 0.045 Uiso 1 1 calc R
C33 C 0.0000 -0.2486(5) 0.7500 0.0397(14) Uani 1 2 d S
N1 N 0.18507(14) 0.3746(3) 0.57114(14) 0.0417(8) Uani 1 1 d .
N2 N 0.16486(13) 0.4430(3) 0.47603(14) 0.0364(8) Uani 1 1 d .
N3 N 0.16543(14) 0.1358(3) 0.53631(15) 0.0436(9) Uani 1 1 d .
N4 N -0.03237(14) 0.5684(3) 0.36157(15) 0.0440(9) Uani 1 1 d .
N5 N -0.10989(14) 0.6683(3) 0.35328(15) 0.0433(8) Uani 1 1 d .
C21 C -0.0344(3) 0.7958(7) 0.4731(3) 0.160(4) Uani 1 1 d .
H21 H -0.0697 0.8340 0.4454 0.193 Uiso 1 1 calc R
O1 O 0.19576(13) 0.1189(2) 0.75428(15) 0.0603(9) Uani 1 1 d .
O2 O 0.16087(12) 0.0373(2) 0.65780(13) 0.0515(8) Uani 1 1 d .
O3 O 0.24089(11) -0.1509(2) 0.77893(11) 0.0400(6) Uani 1 1 d .
O4 O 0.21499(11) -0.2896(2) 0.82792(13) 0.0458(7) Uani 1 1 d .
O5 O 0.0000 -0.3607(3) 0.7500 0.0534(12) Uani 1 2 d S
O1W O 0.28003(19) 0.2875(4) 0.85334(15) 0.0822(11) Uani 1 1 d D
H1A H 0.256(2) 0.240(4) 0.8240(17) 0.123 Uiso 1 1 d D
H1B H 0.292(2) 0.342(4) 0.837(2) 0.123 Uiso 1 1 d D

loop_
_atom_site_aniso_label
_atom_site_aniso_U_11
_atom_site_aniso_U_22
_atom_site_aniso_U_33
_atom_site_aniso_U_23
_atom_site_aniso_U_13
_atom_site_aniso_U_12
Cd1 0.03282(15) 0.04043(17) 0.03468(15) -0.00075(15) 0.01929(12) -0.00504(15)
C1 0.097(4) 0.043(3) 0.059(3) 0.007(2) 0.044(3) -0.006(3)
C2 0.128(5) 0.038(3) 0.074(4) -0.011(3) 0.058(4) -0.004(3)
C3 0.093(4) 0.051(3) 0.053(3) 0.001(2) 0.044(3) 0.012(3)
C4 0.060(3) 0.040(2) 0.042(2) 0.004(2) 0.030(2) 0.012(2)
C5 0.035(2) 0.037(2) 0.034(2) 0.0003(19) 0.0182(18) 0.0017(19)
C6 0.042(2) 0.038(2) 0.034(2) 0.0047(19) 0.022(2) 0.0051(19)
C7 0.064(3) 0.042(3) 0.042(3) -0.003(2) 0.023(2) 0.008(2)
C8 0.065(3) 0.036(2) 0.050(3) -0.001(2) 0.028(3) 0.007(2)
C9 0.047(3) 0.052(3) 0.036(2) 0.0074(19) 0.027(2) 0.014(2)
C10 0.047(2) 0.040(2) 0.028(2) 0.0064(17) 0.018(2) 0.006(2)
C11 0.051(3) 0.061(3) 0.049(3) 0.009(2) 0.031(2) 0.011(2)
C12 0.078(3) 0.048(3) 0.057(3) 0.006(2) 0.046(3) -0.003(3)
C13 0.092(4) 0.043(3) 0.062(3) 0.016(2) 0.046(3) 0.021(3)
C14 0.052(3) 0.052(3) 0.054(3) 0.011(2) 0.028(2) 0.017(2)
C15 0.040(2) 0.037(2) 0.040(2) 0.0047(19) 0.022(2) 0.008(2)
C16 0.042(2) 0.046(3) 0.053(3) 0.003(2) 0.028(2) 0.011(2)
C17 0.056(3) 0.071(3) 0.044(3) -0.019(2) 0.021(3) 0.011(3)
C18 0.039(3) 0.075(3) 0.040(3) -0.013(2) 0.012(2) 0.006(2)
C19 0.037(2) 0.046(3) 0.041(2) -0.0006(19) 0.023(2) 0.005(2)
C20 0.035(2) 0.071(3) 0.043(2) -0.013(2) 0.017(2) 0.004(2)
N6 0.097(4) 0.262(8) 0.082(4) -0.092(5) -0.019(3) 0.085(5)
C22 0.101(6) 0.365(13) 0.104(6) -0.122(8) -0.013(5) 0.109(8)
C23 0.082(5) 0.206(8) 0.084(5) -0.083(5) -0.001(4) 0.034(5)
C24 0.124(7) 0.313(12) 0.144(8) -0.159(8) -0.006(6) 0.082(8)
C25 0.041(2) 0.031(2) 0.056(3) 0.002(2) 0.032(2) 0.0059(19)
C26 0.030(2) 0.040(3) 0.034(2) -0.0089(18) 0.0149(18) -0.0040(18)
C27 0.034(2) 0.029(2) 0.035(2) -0.0030(16) 0.0233(19) -0.0026(17)
C28 0.027(2) 0.030(2) 0.0278(19) -0.0023(16) 0.0165(17) -0.0010(17)
C29 0.033(2) 0.0285(19) 0.0349(19) 0.0032(17) 0.0196(17) 0.0066(18)
C30 0.031(2) 0.031(2) 0.039(2) -0.0008(17) 0.0224(19) 0.0024(17)
C31 0.032(2) 0.041(2) 0.047(2) 0.008(2) 0.022(2) 0.0090(19)
C32 0.041(2) 0.032(2) 0.044(2) 0.0114(18) 0.025(2) 0.0092(19)
C33 0.030(3) 0.050(4) 0.039(3) 0.000 0.017(3) 0.000
N1 0.053(2) 0.039(2) 0.0332(18) -0.0021(15) 0.0209(17) 0.0039(17)
N2 0.044(2) 0.0322(18) 0.0332(18) 0.0051(15) 0.0192(17) 0.0069(15)
N3 0.058(2) 0.037(2) 0.040(2) 0.0037(16) 0.0271(19) -0.0031(17)
N4 0.037(2) 0.053(2) 0.044(2) -0.0016(17) 0.0211(18) 0.0103(17)
N5 0.039(2) 0.051(2) 0.044(2) -0.0029(17) 0.0237(18) 0.0078(17)
C21 0.077(5) 0.233(9) 0.114(6) -0.104(6) 0.002(4) 0.049(5)
O1 0.065(2) 0.0473(18) 0.082(2) -0.0285(17) 0.0471(19) -0.0277(17)
O2 0.0587(19) 0.0565(19) 0.0521(19) 0.0056(15) 0.0370(16) -0.0080(15)
O3 0.0303(15) 0.0540(17) 0.0406(15) 0.0029(13) 0.0213(13) 0.0011(13)
O4 0.0339(15) 0.0483(18) 0.0563(18) 0.0140(15) 0.0229(14) 0.0062(14)
O5 0.059(3) 0.030(2) 0.097(3) 0.000 0.058(3) 0.000
O1W 0.093(3) 0.093(3) 0.058(2) -0.002(2) 0.035(2) -0.027(2)

loop_
_atom_type_symbol
_atom_type_description
_atom_type_scat_dispersion_real
_atom_type_scat_dispersion_imag
_atom_type_scat_source
C C 0.0033 0.0016 'International Tables Vol C Tables 4.2.6.8 and 6.1.1.4'
H H 0.0000 0.0000 'International Tables Vol C Tables 4.2.6.8 and 6.1.1.4'
N N 0.0061 0.0033 'International Tables Vol C Tables 4.2.6.8 and 6.1.1.4'
O O 0.0106 0.0060 'International Tables Vol C Tables 4.2.6.8 and 6.1.1.4'
Cd Cd -0.8075 1.2024 'International Tables Vol C Tables 4.2.6.8 and 6.1.1.4'

loop_
_geom_angle_atom_site_label_1
_geom_angle_atom_site_label_2
_geom_angle_atom_site_label_3
_geom_angle
_geom_angle_site_symmetry_1
_geom_angle_site_symmetry_3
O2 Cd1 N1 151.11(11) . .
O2 Cd1 N5 97.05(11) . 5_566
N1 Cd1 N5 89.76(11) . 5_566
O2 Cd1 O4 104.07(10) . 4_556
N1 Cd1 O4 83.56(10) . 4_556
N5 Cd1 O4 147.55(10) 5_566 4_556
O2 Cd1 O3 123.51(9) . 4_556
N1 Cd1 O3 84.03(10) . 4_556
N5 Cd1 O3 92.09(10) 5_566 4_556
O4 Cd1 O3 55.70(9) 4_556 4_556
O2 Cd1 N3 83.93(10) . .
N1 Cd1 N3 68.48(11) . .
N5 Cd1 N3 119.88(11) 5_566 .
O4 Cd1 N3 87.01(10) 4_556 .
O3 Cd1 N3 136.32(10) 4_556 .
O2 Cd1 C26 118.29(10) . 4_556
N1 Cd1 C26 81.34(11) . 4_556
N5 Cd1 C26 119.58(12) 5_566 4_556
O4 Cd1 C26 28.02(10) 4_556 4_556
O3 Cd1 C26 27.76(9) 4_556 4_556
N3 Cd1 C26 111.69(11) . 4_556
N3 C1 C2 122.2(4) . .
N3 C1 H1 118.9 . .
C2 C1 H1 118.9 . .
C3 C2 C1 119.1(4) . .
C3 C2 H2 120.4 . .
C1 C2 H2 120.4 . .
C2 C3 C4 119.2(4) . .
C2 C3 H3 120.4 . .
C4 C3 H3 120.4 . .
C3 C4 C5 119.2(4) . .
C3 C4 H4 120.4 . .
C5 C4 H4 120.4 . .
N3 C5 C4 121.7(4) . .
N3 C5 C6 112.6(3) . .
C4 C5 C6 125.6(4) . .
N1 C6 N2 110.2(3) . .
N1 C6 C5 121.8(3) . .
N2 C6 C5 128.0(3) . .
C8 C7 N1 108.9(4) . .
C8 C7 H7 125.5 . .
N1 C7 H7 125.5 . .
C7 C8 N2 107.4(4) . .
C7 C8 H8 126.3 . .
N2 C8 H8 126.3 . .
N2 C9 C10 112.4(3) . .
N2 C9 H9A 109.1 . .
C10 C9 H9A 109.1 . .
N2 C9 H9B 109.1 . .
C10 C9 H9B 109.1 . .
H9A C9 H9B 107.9 . .
C11 C10 C15 120.4(4) . .
C11 C10 C9 117.8(4) . .
C15 C10 C9 121.8(4) . .
C10 C11 C12 121.0(4) . .
C10 C11 H11 119.5 . .
C12 C11 H11 119.5 . .
C13 C12 C11 118.3(4) . .
C13 C12 H12 120.8 . .
C11 C12 H12 120.8 . .
C12 C13 C14 121.3(4) . .
C12 C13 H13 119.4 . .
C14 C13 H13 119.4 . .
C13 C14 C15 121.4(4) . .
C13 C14 H14 119.3 . .
C15 C14 H14 119.3 . .
C14 C15 C10 117.6(4) . .
C14 C15 C16 122.1(4) . .
C10 C15 C16 120.4(3) . .
N4 C16 C15 114.4(3) . .
N4 C16 H16A 108.7 . .
C15 C16 H16A 108.7 . .
N4 C16 H16B 108.7 . .
C15 C16 H16B 108.7 . .
H16A C16 H16B 107.6 . .
C18 C17 N4 106.8(4) . .
C18 C17 H17 126.6 . .
N4 C17 H17 126.6 . .
C17 C18 N5 110.5(4) . .
C17 C18 H18 124.7 . .
N5 C18 H18 124.7 . .
N5 C19 N4 110.6(3) . .
N5 C19 C20 124.3(4) . .
N4 C19 C20 125.1(4) . .
N6 C20 C21 119.6(5) . .
N6 C20 C19 118.7(4) . .
C21 C20 C19 121.7(5) . .
C20 N6 C22 118.8(6) . .
C23 C22 N6 126.1(7) . .
C23 C22 H22 116.9 . .
N6 C22 H22 116.9 . .
C22 C23 C24 116.5(7) . .
C22 C23 H23 121.8 . .
C24 C23 H23 121.8 . .
C23 C24 C21 119.2(7) . .
C23 C24 H24 120.4 . .
C21 C24 H24 120.4 . .
O1 C25 O2 126.4(4) . .
O1 C25 C27 118.8(4) . .
O2 C25 C27 114.4(4) . .
O3 C26 O4 124.0(3) . .
O3 C26 C28 119.0(3) . .
O4 C26 C28 117.0(3) . .
O3 C26 Cd1 63.00(19) . 4_546
O4 C26 Cd1 61.28(18) . 4_546
C28 C26 Cd1 172.6(3) . 4_546
C32 C27 C28 118.7(3) . .
C32 C27 C25 115.0(3) . .
C28 C27 C25 126.3(3) . .
C29 C28 C27 119.1(3) . .
C29 C28 C26 118.0(3) . .
C27 C28 C26 122.9(3) . .
C28 C29 C30 122.7(3) . .
C28 C29 H29 118.6 . .
C30 C29 H29 118.6 . .
C29 C30 C31 117.8(3) . .
C29 C30 C33 120.2(3) . .
C31 C30 C33 122.0(3) . .
C32 C31 C30 120.3(3) . .
C32 C31 H31 119.9 . .
C30 C31 H31 119.9 . .
C31 C32 C27 121.4(3) . .
C31 C32 H32 119.3 . .
C27 C32 H32 119.3 . .
O5 C33 C30 121.8(2) . .
O5 C33 C30 121.8(2) . 2_556
C30 C33 C30 116.4(5) . 2_556
C6 N1 C7 107.3(3) . .
C6 N1 Cd1 118.3(3) . .
C7 N1 Cd1 133.5(3) . .
C6 N2 C8 106.1(3) . .
C6 N2 C9 127.4(3) . .
C8 N2 C9 126.2(3) . .
C1 N3 C5 118.6(4) . .
C1 N3 Cd1 122.7(3) . .
C5 N3 Cd1 116.6(2) . .
C19 N4 C17 106.8(3) . .
C19 N4 C16 130.4(3) . .
C17 N4 C16 122.8(3) . .
C19 N5 C18 105.3(3) . .
C19 N5 Cd1 137.4(3) . 5_566
C18 N5 Cd1 117.2(3) . 5_566
C20 C21 C24 119.5(6) . .
C20 C21 H21 120.2 . .
C24 C21 H21 120.2 . .
C25 O2 Cd1 104.4(2) . .
C26 O3 Cd1 89.2(2) . 4_546
C26 O4 Cd1 90.7(2) . 4_546
H1A O1W H1B 109(4) . .

loop_
_geom_bond_atom_site_label_1
_geom_bond_atom_site_label_2
_geom_bond_distance
_geom_bond_site_symmetry_2
Cd1 O2 2.239(3) .
Cd1 N1 2.322(3) .
Cd1 N5 2.342(3) 5_566
Cd1 O4 2.349(2) 4_556
Cd1 O3 2.386(2) 4_556
Cd1 N3 2.479(3) .
Cd1 C26 2.678(4) 4_556
C1 N3 1.333(5) .
C1 C2 1.381(6) .
C1 H1 0.9300 .
C2 C3 1.370(6) .
C2 H2 0.9300 .
C3 C4 1.371(5) .
C3 H3 0.9300 .
C4 C5 1.383(5) .
C4 H4 0.9300 .
C5 N3 1.347(4) .
C5 C6 1.465(5) .
C6 N1 1.318(4) .
C6 N2 1.368(4) .
C7 C8 1.351(5) .
C7 N1 1.359(5) .
C7 H7 0.9300 .
C8 N2 1.373(5) .
C8 H8 0.9300 .
C9 N2 1.467(4) .
C9 C10 1.511(5) .
C9 H9A 0.9700 .
C9 H9B 0.9700 .
C10 C11 1.384(5) .
C10 C15 1.394(5) .
C11 C12 1.387(5) .
C11 H11 0.9300 .
C12 C13 1.363(6) .
C12 H12 0.9300 .
C13 C14 1.376(6) .
C13 H13 0.9300 .
C14 C15 1.385(5) .
C14 H14 0.9300 .
C15 C16 1.501(5) .
C16 N4 1.463(4) .
C16 H16A 0.9700 .
C16 H16B 0.9700 .
C17 C18 1.341(5) .
C17 N4 1.370(5) .
C17 H17 0.9300 .
C18 N5 1.370(5) .
C18 H18 0.9300 .
C19 N5 1.337(4) .
C19 N4 1.362(5) .
C19 C20 1.460(5) .
C20 N6 1.273(6) .
C20 C21 1.307(7) .
N6 C22 1.343(7) .
C22 C23 1.247(8) .
C22 H22 0.9300 .
C23 C24 1.321(9) .
C23 H23 0.9300 .
C24 C21 1.408(8) .
C24 H24 0.9300 .
C25 O1 1.222(4) .
C25 O2 1.260(5) .
C25 C27 1.522(5) .
C26 O3 1.248(4) .
C26 O4 1.258(4) .
C26 C28 1.514(5) .
C26 Cd1 2.678(4) 4_546
C27 C32 1.389(5) .
C27 C28 1.393(5) .
C28 C29 1.367(5) .
C29 C30 1.381(5) .
C29 H29 0.9300 .
C30 C31 1.391(5) .
C30 C33 1.488(4) .
C31 C32 1.366(5) .
C31 H31 0.9300 .
C32 H32 0.9300 .
C33 O5 1.222(6) .
C33 C30 1.488(4) 2_556
N5 Cd1 2.342(3) 5_566
C21 H21 0.9300 .
O3 Cd1 2.386(2) 4_546
O4 Cd1 2.349(2) 4_546
O1W H1A 0.85(4) .
O1W H1B 0.85(5) .

loop_
_geom_hbond_atom_site_label_D
_geom_hbond_atom_site_label_H
_geom_hbond_atom_site_label_A
_geom_hbond_distance_DH
_geom_hbond_distance_HA
_geom_hbond_distance_DA
_geom_hbond_angle_DHA
_geom_hbond_site_symmetry_A
O1W H1A O1 0.85(4) 2.11(4) 2.957(4) 177(5) .
O1W H1B O3 0.85(5) 2.47(4) 3.017(4) 123(4) 4_556

loop_
_geom_torsion_atom_site_label_1
_geom_torsion_atom_site_label_2
_geom_torsion_atom_site_label_3
_geom_torsion_atom_site_label_4
_geom_torsion
_geom_torsion_site_symmetry_1
_geom_torsion_site_symmetry_4
N3 C1 C2 C3 2.3(8) . .
C1 C2 C3 C4 -1.3(8) . .
C2 C3 C4 C5 -0.7(7) . .
C3 C4 C5 N3 2.1(6) . .
C3 C4 C5 C6 178.1(4) . .
N3 C5 C6 N1 18.1(5) . .
C4 C5 C6 N1 -158.2(4) . .
N3 C5 C6 N2 -164.8(4) . .
C4 C5 C6 N2 18.9(6) . .
N1 C7 C8 N2 -0.8(5) . .
N2 C9 C10 C11 105.1(4) . .
N2 C9 C10 C15 -75.7(5) . .
C15 C10 C11 C12 -0.5(6) . .
C9 C10 C11 C12 178.8(4) . .
C10 C11 C12 C13 0.0(6) . .
C11 C12 C13 C14 0.2(7) . .
C12 C13 C14 C15 0.0(7) . .
C13 C14 C15 C10 -0.5(6) . .
C13 C14 C15 C16 -179.9(4) . .
C11 C10 C15 C14 0.7(6) . .
C9 C10 C15 C14 -178.5(3) . .
C11 C10 C15 C16 -179.9(4) . .
C9 C10 C15 C16 0.9(6) . .
C14 C15 C16 N4 4.6(6) . .
C10 C15 C16 N4 -174.8(3) . .
N4 C17 C18 N5 1.1(5) . .
N5 C19 C20 N6 161.9(6) . .
N4 C19 C20 N6 -18.0(8) . .
N5 C19 C20 C21 -17.9(8) . .
N4 C19 C20 C21 162.2(6) . .
C21 C20 N6 C22 -1.3(13) . .
C19 C20 N6 C22 178.9(8) . .
C20 N6 C22 C23 6.1(19) . .
N6 C22 C23 C24 -7(2) . .
C22 C23 C24 C21 3.6(18) . .
O1 C25 C27 C32 96.9(4) . .
O2 C25 C27 C32 -75.8(4) . .
O1 C25 C27 C28 -83.3(5) . .
O2 C25 C27 C28 104.1(4) . .
C32 C27 C28 C29 -0.7(5) . .
C25 C27 C28 C29 179.4(3) . .
C32 C27 C28 C26 179.2(3) . .
C25 C27 C28 C26 -0.6(6) . .
O3 C26 C28 C29 171.0(3) . .
O4 C26 C28 C29 -10.4(5) . .
O3 C26 C28 C27 -9.0(5) . .
O4 C26 C28 C27 169.6(3) . .
C27 C28 C29 C30 -2.3(5) . .
C26 C28 C29 C30 177.8(3) . .
C28 C29 C30 C31 2.8(5) . .
C28 C29 C30 C33 -176.5(3) . .
C29 C30 C31 C32 -0.3(6) . .
C33 C30 C31 C32 179.0(3) . .
C30 C31 C32 C27 -2.7(6) . .
C28 C27 C32 C31 3.2(6) . .
C25 C27 C32 C31 -177.0(4) . .
C29 C30 C33 O5 -38.2(4) . .
C31 C30 C33 O5 142.5(3) . .
C29 C30 C33 C30 141.8(4) . 2_556
C31 C30 C33 C30 -37.5(3) . 2_556
N2 C6 N1 C7 -1.3(5) . .
C5 C6 N1 C7 176.3(4) . .
N2 C6 N1 Cd1 169.5(2) . .
C5 C6 N1 Cd1 -12.9(5) . .
C8 C7 N1 C6 1.3(5) . .
C8 C7 N1 Cd1 -167.5(3) . .
O2 Cd1 N1 C6 -14.8(4) . .
N5 Cd1 N1 C6 -119.0(3) 5_566 .
O4 Cd1 N1 C6 92.8(3) 4_556 .
O3 Cd1 N1 C6 148.8(3) 4_556 .
N3 Cd1 N1 C6 3.5(3) . .
C26 Cd1 N1 C6 121.0(3) 4_556 .
O2 Cd1 N1 C7 153.0(3) . .
N5 Cd1 N1 C7 48.8(4) 5_566 .
O4 Cd1 N1 C7 -99.4(4) 4_556 .
O3 Cd1 N1 C7 -43.4(4) 4_556 .
N3 Cd1 N1 C7 171.3(4) . .
C26 Cd1 N1 C7 -71.2(4) 4_556 .
N1 C6 N2 C8 0.8(4) . .
C5 C6 N2 C8 -176.6(4) . .
N1 C6 N2 C9 -173.4(3) . .
C5 C6 N2 C9 9.2(6) . .
C7 C8 N2 C6 0.1(5) . .
C7 C8 N2 C9 174.3(4) . .
C10 C9 N2 C6 157.8(4) . .
C10 C9 N2 C8 -15.3(6) . .
C2 C1 N3 C5 -1.0(7) . .
C2 C1 N3 Cd1 -163.8(4) . .
C4 C5 N3 C1 -1.2(6) . .
C6 C5 N3 C1 -177.7(4) . .
C4 C5 N3 Cd1 162.7(3) . .
C6 C5 N3 Cd1 -13.8(4) . .
O2 Cd1 N3 C1 -19.3(3) . .
N1 Cd1 N3 C1 169.4(4) . .
N5 Cd1 N3 C1 -114.0(3) 5_566 .
O4 Cd1 N3 C1 85.2(3) 4_556 .
O3 Cd1 N3 C1 114.5(3) 4_556 .
C26 Cd1 N3 C1 98.8(3) 4_556 .
O2 Cd1 N3 C5 177.5(3) . .
N1 Cd1 N3 C5 6.3(3) . .
N5 Cd1 N3 C5 82.9(3) 5_566 .
O4 Cd1 N3 C5 -78.0(3) 4_556 .
O3 Cd1 N3 C5 -48.6(3) 4_556 .
C26 Cd1 N3 C5 -64.4(3) 4_556 .
N5 C19 N4 C17 0.4(5) . .
C20 C19 N4 C17 -179.7(4) . .
N5 C19 N4 C16 176.6(4) . .
C20 C19 N4 C16 -3.5(7) . .
C18 C17 N4 C19 -0.9(5) . .
C18 C17 N4 C16 -177.4(4) . .
C15 C16 N4 C19 -85.8(5) . .
C15 C16 N4 C17 89.8(5) . .
N4 C19 N5 C18 0.3(5) . .
C20 C19 N5 C18 -179.6(4) . .
N4 C19 N5 Cd1 175.6(3) . 5_566
C20 C19 N5 Cd1 -4.3(7) . 5_566
C17 C18 N5 C19 -0.9(5) . .
C17 C18 N5 Cd1 -177.3(3) . 5_566
N6 C20 C21 C24 -1.5(13) . .
C19 C20 C21 C24 178.3(8) . .
C23 C24 C21 C20 0.4(17) . .
O1 C25 O2 Cd1 -21.6(5) . .
C27 C25 O2 Cd1 150.4(2) . .
N1 Cd1 O2 C25 -163.8(2) . .
N5 Cd1 O2 C25 -61.4(3) 5_566 .
O4 Cd1 O2 C25 93.8(3) 4_556 .
O3 Cd1 O2 C25 35.9(3) 4_556 .
N3 Cd1 O2 C25 179.2(3) . .
C26 Cd1 O2 C25 67.8(3) 4_556 .
O4 C26 O3 Cd1 -6.5(4) . 4_546
C28 C26 O3 Cd1 172.0(3) . 4_546
O3 C26 O4 Cd1 6.6(4) . 4_546
C28 C26 O4 Cd1 -171.9(3) . 4_546
